data_7212714
loop_
_publ_author_name
'Ou, Yong-Cong'
'Lin, Zhuo-jia'
'Tong, Ming-Liang'

_publ_section_title
;
 Unique (H2O)14 water cages with cyclic (H2O)4 tetramer unit trapped in 3D
 porous lanthanide--cyclohexanetetracarboxylate frameworks
;
_journal_issue 12
_journal_name_full CrystEngComm
_journal_page_first 4020
_journal_paper_doi 10.1039/c004258g
_journal_volume 12
_journal_year 2010
_chemical_formula_sum 'C30 H62 O43 Tb4'
_chemical_formula_weight 1746.48
_chemical_name_systematic
;
?
;
_space_group_IT_number 148
_symmetry_cell_setting hexagonal
_symmetry_space_group_name_Hall '-R 3'
_symmetry_space_group_name_H-M 'R -3 :H'
_atom_sites_solution_hydrogens geom
_atom_sites_solution_primary direct
_atom_sites_solution_secondary difmap
_audit_creation_method SHELXL-97
_cell_angle_alpha 90.00
_cell_angle_beta 90.00
_cell_angle_gamma 120.00
_cell_formula_units_Z 6
_cell_length_a 19.652(3)
_cell_length_b 19.652(3)
_cell_length_c 22.048(4)
_cell_measurement_temperature 293(2)
_cell_volume 7374(2)
_computing_cell_refinement 'PROCESS-AUTO (Rigaku, 1998)'
_computing_data_collection 'PROCESS-AUTO (Rigaku, 1998)'
_computing_data_reduction 'PROCESS-AUTO (Rigaku, 1998)'
_computing_molecular_graphics 'Bruker SHELXTL'
_computing_publication_material 'Bruker SHELXTL'
_computing_structure_refinement 'Bruker SHELXTL'
_computing_structure_solution 'Bruker SHELXTL'
_diffrn_ambient_temperature 293(2)
_diffrn_measured_fraction_theta_full 0.999
_diffrn_measured_fraction_theta_max 0.999
_diffrn_measurement_device_type 'Rigaku R-AXIS SPIDER IP'
_diffrn_measurement_method '\w scans'
_diffrn_radiation_monochromator graphite
_diffrn_radiation_source 'fine-focus sealed tube'
_diffrn_radiation_type MoK\a
_diffrn_radiation_wavelength 0.71073
_diffrn_reflns_av_R_equivalents 0.0452
_diffrn_reflns_av_sigmaI/netI 0.0354
_diffrn_reflns_limit_h_max 24
_diffrn_reflns_limit_h_min -25
_diffrn_reflns_limit_k_max 25
_diffrn_reflns_limit_k_min -20
_diffrn_reflns_limit_l_max 28
_diffrn_reflns_limit_l_min -28
_diffrn_reflns_number 17509
_diffrn_reflns_theta_full 26.99
_diffrn_reflns_theta_max 26.99
_diffrn_reflns_theta_min 3.02
_exptl_absorpt_coefficient_mu 5.808
_exptl_absorpt_correction_T_max 0.5943
_exptl_absorpt_correction_T_min 0.4762
_exptl_absorpt_correction_type multi-scan
_exptl_absorpt_process_details '(ABSCOR; Higashi, 1995)'
_exptl_crystal_density_diffrn 2.360
_exptl_crystal_density_method 'not measured'
_exptl_crystal_F_000 5076
_exptl_crystal_size_max 0.15
_exptl_crystal_size_mid 0.11
_exptl_crystal_size_min 0.10
_refine_diff_density_max 5.830
_refine_diff_density_min -7.680
_refine_diff_density_rms 0.240
_refine_ls_extinction_method none
_refine_ls_goodness_of_fit_ref 1.052
_refine_ls_hydrogen_treatment constr
_refine_ls_matrix_type full
_refine_ls_number_parameters 232
_refine_ls_number_reflns 3583
_refine_ls_number_restraints 7
_refine_ls_restrained_S_all 1.062
_refine_ls_R_factor_all 0.0714
_refine_ls_R_factor_gt 0.0585
_refine_ls_shift/su_max 0.002
_refine_ls_shift/su_mean 0.000
_refine_ls_structure_factor_coef Fsqd
_refine_ls_weighting_details 'calc w=1/[\s^2^(Fo^2^)+(0.0516P)^2^+462.9207P] where P=(Fo^2^+2Fc^2^)/3'
_refine_ls_weighting_scheme calc
_refine_ls_wR_factor_gt 0.1324
_refine_ls_wR_factor_ref 0.1408
_reflns_number_gt 2971
_reflns_number_total 3583
_reflns_threshold_expression >2sigma(I)
_cod_data_source_file c004258g.txt
_cod_data_source_block complex1
_cod_original_sg_symbol_H-M R-3
_cod_database_code 7212714

loop_
_symmetry_equiv_pos_as_xyz
'x, y, z'
'-y, x-y, z'
'-x+y, -x, z'
'x+2/3, y+1/3, z+1/3'
'-y+2/3, x-y+1/3, z+1/3'
'-x+y+2/3, -x+1/3, z+1/3'
'x+1/3, y+2/3, z+2/3'
'-y+1/3, x-y+2/3, z+2/3'
'-x+y+1/3, -x+2/3, z+2/3'
'-x, -y, -z'
'y, -x+y, -z'
'x-y, x, -z'
'-x+2/3, -y+1/3, -z+1/3'
'y+2/3, -x+y+1/3, -z+1/3'
'x-y+2/3, x+1/3, -z+1/3'
'-x+1/3, -y+2/3, -z+2/3'
'y+1/3, -x+y+2/3, -z+2/3'
'x-y+1/3, x+2/3, -z+2/3'

loop_
_atom_site_label
_atom_site_type_symbol
_atom_site_fract_x
_atom_site_fract_y
_atom_site_fract_z
_atom_site_U_iso_or_equiv
_atom_site_adp_type
_atom_site_occupancy
_atom_site_symmetry_multiplicity
_atom_site_calc_flag
_atom_site_refinement_flags
Tb1 Tb 1.10256(3) -0.18155(3) -0.288842(19) 0.02337(15) Uani 1 1 d .
Tb2 Tb 1.0000 0.0000 -0.21480(6) 0.0615(3) Uani 1 3 d S
O1 O 0.9920(5) -0.1735(6) -0.2983(4) 0.056(3) Uani 1 1 d .
O2 O 0.9346(5) -0.1251(6) -0.2407(4) 0.063(3) Uani 1 1 d .
O3 O 0.7643(5) -0.1929(5) -0.3012(3) 0.0371(17) Uani 1 1 d .
O4 O 0.7693(5) -0.1535(5) -0.2085(3) 0.0410(18) Uani 1 1 d .
O5 O 0.8313(4) -0.3006(4) -0.0368(3) 0.0279(14) Uani 1 1 d .
O6 O 0.8422(4) -0.4025(4) -0.0629(3) 0.0331(16) Uani 1 1 d .
O7 O 0.9890(4) -0.2475(4) -0.1120(3) 0.0352(17) Uani 1 1 d .
O8 O 1.0291(4) -0.2518(4) -0.2052(3) 0.0339(16) Uani 1 1 d .
O1W O 1.0556(5) -0.3121(4) -0.3259(3) 0.0385(17) Uani 1 1 d .
H1WA H 1.0705 -0.3103 -0.3623 0.046 Uiso 1 1 d RD
H1WB H 1.0625 -0.3425 -0.3024 0.046 Uiso 1 1 d RD
O2W O 1.1963(4) -0.2011(4) -0.2375(3) 0.0349(16) Uani 1 1 d .
H2WA H 1.1774 -0.2217 -0.2032 0.042 Uiso 1 1 d RD
H2WB H 1.2399 -0.1586 -0.2339 0.042 Uiso 1 1 d RD
O3W O 1.0000 0.0000 -0.3253(9) 0.099(7) Uani 1 3 d S
H3W H 0.9597 -0.0416 -0.3373 0.119 Uiso 0.67 1 d PR
O4W O 1.0407(6) -0.0549(6) -0.1370(5) 0.067(3) Uani 1 1 d .
H4WA H 1.0063 -0.0766 -0.1094 0.081 Uiso 1 1 d RD
H4WB H 1.0514 -0.0871 -0.1544 0.081 Uiso 1 1 d RD
O5W O 0.9478(7) -0.1335(6) -0.0358(5) 0.076(3) Uani 1 1 d .
H5WA H 0.9248 -0.1834 -0.0358 0.091 Uiso 1 1 d RD
H5WB H 0.9825 -0.1188 -0.0082 0.091 Uiso 1 1 d RD
O6W O 0.8117(15) -0.5300(10) -0.1326(10) 0.196(11) Uani 1 1 d .
H6WA H 0.8208 -0.4898 -0.1120 0.235 Uiso 1 1 d RD
H6WB H 0.8218 -0.5599 -0.1113 0.294 Uiso 1 1 d RD
O7W O 0.8773(12) -0.1211(15) -0.4028(10) 0.195(11) Uani 1 1 d .
H7WA H 0.8442 -0.1410 -0.3741 0.234 Uiso 1 1 d RD
H7WB H 0.8533 -0.1256 -0.4359 0.234 Uiso 1 1 d RD
C1 C 0.8593(6) -0.2603(6) -0.2672(4) 0.030(2) Uani 1 1 d .
H1 H 0.8382 -0.2698 -0.3085 0.036 Uiso 1 1 calc R
C2 C 0.7962(6) -0.2594(6) -0.2259(4) 0.0273(19) Uani 1 1 d .
H2 H 0.7481 -0.3098 -0.2328 0.033 Uiso 1 1 calc R
C3 C 0.8169(6) -0.2594(6) -0.1584(4) 0.028(2) Uani 1 1 d .
H3A H 0.8656 -0.2115 -0.1491 0.034 Uiso 1 1 calc R
H3B H 0.7757 -0.2608 -0.1332 0.034 Uiso 1 1 calc R
C4 C 0.8259(5) -0.3306(6) -0.1446(4) 0.0246(18) Uani 1 1 d .
H4 H 0.7763 -0.3763 -0.1573 0.030 Uiso 1 1 calc R
C5 C 0.8904(6) -0.3332(6) -0.1838(4) 0.0260(19) Uani 1 1 d .
H5 H 0.8851 -0.3850 -0.1771 0.031 Uiso 1 1 calc R
C6 C 0.8716(6) -0.3300(6) -0.2511(4) 0.031(2) Uani 1 1 d .
H6A H 0.8245 -0.3787 -0.2616 0.037 Uiso 1 1 calc R
H6B H 0.9143 -0.3265 -0.2755 0.037 Uiso 1 1 calc R
C7 C 0.9349(6) -0.1811(7) -0.2682(4) 0.037(2) Uani 1 1 d .
C8 C 0.7776(6) -0.1972(6) -0.2462(4) 0.030(2) Uani 1 1 d .
C9 C 0.8347(5) -0.3440(5) -0.0780(4) 0.0237(18) Uani 1 1 d .
C10 C 0.9754(5) -0.2720(5) -0.1660(4) 0.0240(18) Uani 1 1 d .

loop_
_atom_site_aniso_label
_atom_site_aniso_U_11
_atom_site_aniso_U_22
_atom_site_aniso_U_33
_atom_site_aniso_U_23
_atom_site_aniso_U_13
_atom_site_aniso_U_12
Tb1 0.0261(2) 0.0264(2) 0.0176(2) 0.00021(16) 0.00375(16) 0.01314(19)
Tb2 0.0656(5) 0.0656(5) 0.0534(7) 0.000 0.000 0.0328(3)
O1 0.050(5) 0.081(7) 0.062(6) 0.037(5) 0.027(4) 0.051(5)
O2 0.047(5) 0.054(6) 0.060(6) -0.018(5) 0.012(4) 0.004(4)
O3 0.056(5) 0.053(5) 0.018(3) -0.004(3) -0.008(3) 0.040(4)
O4 0.057(5) 0.057(5) 0.025(4) -0.002(3) -0.003(3) 0.040(4)
O5 0.035(4) 0.034(4) 0.017(3) 0.003(3) 0.006(3) 0.019(3)
O6 0.048(4) 0.034(4) 0.023(3) -0.002(3) -0.004(3) 0.025(3)
O7 0.024(3) 0.047(4) 0.021(3) -0.005(3) 0.000(3) 0.007(3)
O8 0.035(4) 0.047(4) 0.021(3) 0.008(3) 0.010(3) 0.022(3)
O1W 0.054(5) 0.030(4) 0.026(3) 0.001(3) 0.007(3) 0.016(3)
O2W 0.028(4) 0.044(4) 0.025(3) 0.006(3) 0.000(3) 0.012(3)
O3W 0.119(12) 0.119(12) 0.060(13) 0.000 0.000 0.059(6)
O4W 0.065(6) 0.056(6) 0.092(8) 0.003(5) 0.002(6) 0.040(5)
O5W 0.096(8) 0.044(6) 0.074(7) -0.008(5) -0.010(6) 0.025(6)
O6W 0.26(3) 0.122(16) 0.19(2) -0.033(15) 0.02(2) 0.080(18)
O7W 0.154(19) 0.30(3) 0.17(2) 0.08(2) 0.068(16) 0.14(2)
C1 0.038(5) 0.049(6) 0.013(4) -0.003(4) -0.003(4) 0.030(5)
C2 0.028(5) 0.042(5) 0.021(4) -0.003(4) -0.004(4) 0.024(4)
C3 0.035(5) 0.046(6) 0.013(4) 0.000(4) 0.001(3) 0.027(5)
C4 0.021(4) 0.031(5) 0.019(4) -0.003(3) -0.005(3) 0.011(4)
C5 0.031(5) 0.033(5) 0.018(4) 0.000(3) -0.003(3) 0.018(4)
C6 0.039(5) 0.046(6) 0.016(4) -0.006(4) -0.004(4) 0.027(5)
C7 0.034(5) 0.061(7) 0.021(5) 0.011(5) 0.002(4) 0.029(5)
C8 0.025(5) 0.049(6) 0.021(4) -0.001(4) -0.002(4) 0.023(5)
C9 0.019(4) 0.026(5) 0.022(4) 0.000(3) 0.000(3) 0.009(4)
C10 0.031(5) 0.028(5) 0.018(4) 0.006(3) -0.001(3) 0.018(4)

loop_
_atom_type_symbol
_atom_type_description
_atom_type_scat_dispersion_real
_atom_type_scat_dispersion_imag
_atom_type_scat_source
C C 0.0033 0.0016 'International Tables Vol C Tables 4.2.6.8 and 6.1.1.4'
H H 0.0000 0.0000 'International Tables Vol C Tables 4.2.6.8 and 6.1.1.4'
O O 0.0106 0.0060 'International Tables Vol C Tables 4.2.6.8 and 6.1.1.4'
Tb Tb -0.1723 4.1537 'International Tables Vol C Tables 4.2.6.8 and 6.1.1.4'

loop_
_geom_angle_atom_site_label_1
_geom_angle_atom_site_label_2
_geom_angle_atom_site_label_3
_geom_angle
_geom_angle_site_symmetry_1
_geom_angle_site_symmetry_3
O1 Tb1 O8 77.4(3) . .
O1 Tb1 O2W 155.8(3) . .
O8 Tb1 O2W 79.9(2) . .
O1 Tb1 O6 76.6(3) . 9_754
O8 Tb1 O6 139.6(2) . 9_754
O2W Tb1 O6 127.1(2) . 9_754
O1 Tb1 O1W 100.0(3) . .
O8 Tb1 O1W 80.9(3) . .
O2W Tb1 O1W 84.4(3) . .
O6 Tb1 O1W 73.9(3) 9_754 .
O1 Tb1 O3 95.7(3) . 2_645
O8 Tb1 O3 130.5(2) . 2_645
O2W Tb1 O3 92.6(3) . 2_645
O6 Tb1 O3 82.5(2) 9_754 2_645
O1W Tb1 O3 147.6(2) . 2_645
O1 Tb1 O4 90.7(3) . 2_645
O8 Tb1 O4 78.5(3) . 2_645
O2W Tb1 O4 76.6(3) . 2_645
O6 Tb1 O4 131.9(2) 9_754 2_645
O1W Tb1 O4 154.0(2) . 2_645
O3 Tb1 O4 52.3(2) 2_645 2_645
O1 Tb1 O5 128.6(3) . 9_754
O8 Tb1 O5 147.7(2) . 9_754
O2W Tb1 O5 75.6(2) . 9_754
O6 Tb1 O5 52.7(2) 9_754 9_754
O1W Tb1 O5 76.1(2) . 9_754
O3 Tb1 O5 71.9(2) 2_645 9_754
O4 Tb1 O5 115.1(2) 2_645 9_754
O1 Tb1 C8 95.0(3) . 2_645
O8 Tb1 C8 104.9(3) . 2_645
O2W Tb1 C8 82.8(3) . 2_645
O6 Tb1 C8 107.7(3) 9_754 2_645
O1W Tb1 C8 164.8(3) . 2_645
O3 Tb1 C8 26.0(2) 2_645 2_645
O4 Tb1 C8 26.4(2) 2_645 2_645
O5 Tb1 C8 92.7(2) 9_754 2_645
O1 Tb1 C9 102.6(3) . 9_754
O8 Tb1 C9 153.4(3) . 9_754
O2W Tb1 C9 101.4(2) . 9_754
O6 Tb1 C9 26.3(2) 9_754 9_754
O1W Tb1 C9 72.9(2) . 9_754
O3 Tb1 C9 76.1(2) 2_645 9_754
O4 Tb1 C9 127.9(2) 2_645 9_754
O5 Tb1 C9 26.4(2) 9_754 9_754
C8 Tb1 C9 101.7(3) 2_645 9_754
O2 Tb2 O2 113.6(2) . 2_645
O2 Tb2 O2 113.6(2) . 3_765
O2 Tb2 O2 113.6(2) 2_645 3_765
O2 Tb2 O4W 148.5(4) . 2_645
O2 Tb2 O4W 79.7(4) 2_645 2_645
O2 Tb2 O4W 83.6(3) 3_765 2_645
O2 Tb2 O4W 83.6(3) . 3_765
O2 Tb2 O4W 148.5(4) 2_645 3_765
O2 Tb2 O4W 79.7(4) 3_765 3_765
O4W Tb2 O4W 73.3(4) 2_645 3_765
O2 Tb2 O4W 79.7(4) . .
O2 Tb2 O4W 83.6(3) 2_645 .
O2 Tb2 O4W 148.5(4) 3_765 .
O4W Tb2 O4W 73.3(4) 2_645 .
O4W Tb2 O4W 73.3(4) 3_765 .
O2 Tb2 O3W 75.0(3) . .
O2 Tb2 O3W 75.0(3) 2_645 .
O2 Tb2 O3W 75.0(3) 3_765 .
O4W Tb2 O3W 136.4(3) 2_645 .
O4W Tb2 O3W 136.4(3) 3_765 .
O4W Tb2 O3W 136.4(3) . .
C7 O1 Tb1 141.2(7) . .
C7 O2 Tb2 147.6(8) . .
C8 O3 Tb1 96.4(6) . 3_765
C8 O4 Tb1 91.6(6) . 3_765
C9 O5 Tb1 90.7(5) . 5_535
C9 O6 Tb1 97.5(5) . 5_535
C10 O8 Tb1 154.4(6) . .
Tb1 O1W H1WA 109.7 . .
Tb1 O1W H1WB 115.6 . .
H1WA O1W H1WB 115.8 . .
Tb1 O2W H2WA 108.4 . .
Tb1 O2W H2WB 111.7 . .
H2WA O2W H2WB 111.8 . .
Tb2 O3W H3W 108.2 . .
Tb2 O4W H4WA 112.4 . .
Tb2 O4W H4WB 106.1 . .
H4WA O4W H4WB 112.4 . .
H5WA O5W H5WB 105.4 . .
H6WA O6W H6WB 109.5 . .
H7WA O7W H7WB 109.5 . .
C7 C1 C2 112.0(8) . .
C7 C1 C6 113.8(8) . .
C2 C1 C6 110.9(8) . .
C7 C1 H1 106.5 . .
C2 C1 H1 106.5 . .
C6 C1 H1 106.5 . .
C8 C2 C3 117.2(8) . .
C8 C2 C1 110.8(8) . .
C3 C2 C1 110.8(7) . .
C8 C2 H2 105.7 . .
C3 C2 H2 105.7 . .
C1 C2 H2 105.7 . .
C4 C3 C2 110.1(8) . .
C4 C3 H3A 109.6 . .
C2 C3 H3A 109.6 . .
C4 C3 H3B 109.6 . .
C2 C3 H3B 109.6 . .
H3A C3 H3B 108.2 . .
C9 C4 C3 115.3(7) . .
C9 C4 C5 111.5(7) . .
C3 C4 C5 112.9(8) . .
C9 C4 H4 105.4 . .
C3 C4 H4 105.4 . .
C5 C4 H4 105.4 . .
C6 C5 C10 113.7(8) . .
C6 C5 C4 108.6(7) . .
C10 C5 C4 114.5(7) . .
C6 C5 H5 106.5 . .
C10 C5 H5 106.5 . .
C4 C5 H5 106.5 . .
C5 C6 C1 113.9(8) . .
C5 C6 H6A 108.8 . .
C1 C6 H6A 108.8 . .
C5 C6 H6B 108.8 . .
C1 C6 H6B 108.8 . .
H6A C6 H6B 107.7 . .
O1 C7 O2 123.3(12) . .
O1 C7 C1 119.4(11) . .
O2 C7 C1 117.2(9) . .
O3 C8 O4 119.4(9) . .
O3 C8 C2 119.0(9) . .
O4 C8 C2 121.4(8) . .
O3 C8 Tb1 57.6(5) . 3_765
O4 C8 Tb1 62.0(5) . 3_765
C2 C8 Tb1 169.9(7) . 3_765
O5 C9 O6 119.0(8) . .
O5 C9 C4 121.9(8) . .
O6 C9 C4 119.0(8) . .
O5 C9 Tb1 62.8(5) . 5_535
O6 C9 Tb1 56.2(4) . 5_535
C4 C9 Tb1 175.0(6) . 5_535
O7 C10 O8 122.7(9) . .
O7 C10 C5 118.6(8) . .
O8 C10 C5 118.6(8) . .

loop_
_geom_bond_atom_site_label_1
_geom_bond_atom_site_label_2
_geom_bond_distance
_geom_bond_site_symmetry_2
Tb1 O1 2.266(8) .
Tb1 O8 2.323(6) .
Tb1 O2W 2.352(7) .
Tb1 O6 2.392(7) 9_754
Tb1 O1W 2.395(7) .
Tb1 O3 2.414(7) 2_645
Tb1 O4 2.509(7) 2_645
Tb1 O5 2.539(6) 9_754
Tb1 C8 2.841(10) 2_645
Tb1 C9 2.854(9) 9_754
Tb2 O2 2.205(9) .
Tb2 O2 2.205(9) 2_645
Tb2 O2 2.205(9) 3_765
Tb2 O4W 2.369(10) 2_645
Tb2 O4W 2.369(10) 3_765
Tb2 O4W 2.369(10) .
Tb2 O3W 2.44(2) .
O1 C7 1.246(13) .
O2 C7 1.259(15) .
O3 C8 1.253(11) .
O3 Tb1 2.414(7) 3_765
O4 C8 1.264(12) .
O4 Tb1 2.509(7) 3_765
O5 C9 1.271(11) .
O5 Tb1 2.539(6) 5_535
O6 C9 1.275(11) .
O6 Tb1 2.392(7) 5_535
O7 C10 1.261(11) .
O8 C10 1.265(11) .
O1W H1WA 0.8501 .
O1W H1WB 0.8500 .
O2W H2WA 0.8501 .
O2W H2WB 0.8501 .
O3W H3W 0.8476 .
O4W H4WA 0.8501 .
O4W H4WB 0.8500 .
O5W H5WA 0.8502 .
O5W H5WB 0.8501 .
O6W H6WA 0.8500 .
O6W H6WB 0.8501 .
O7W H7WA 0.8498 .
O7W H7WB 0.8500 .
C1 C7 1.523(16) .
C1 C2 1.545(12) .
C1 C6 1.547(14) .
C1 H1 0.9800 .
C2 C8 1.508(14) .
C2 C3 1.542(12) .
C2 H2 0.9800 .
C3 C4 1.528(13) .
C3 H3A 0.9700 .
C3 H3B 0.9700 .
C4 C9 1.515(12) .
C4 C5 1.556(12) .
C4 H4 0.9800 .
C5 C6 1.538(12) .
C5 C10 1.542(13) .
C5 H5 0.9800 .
C6 H6A 0.9700 .
C6 H6B 0.9700 .
C8 Tb1 2.841(10) 3_765
C9 Tb1 2.854(9) 5_535

loop_
_geom_hbond_atom_site_label_D
_geom_hbond_atom_site_label_H
_geom_hbond_atom_site_label_A
_geom_hbond_distance_DH
_geom_hbond_distance_HA
_geom_hbond_distance_DA
_geom_hbond_angle_DHA
_geom_hbond_site_symmetry_A
O1W H1WA O7 0.85 1.95 2.793(10) 171.8 9_754
O1W H1WB O5 0.85 2.18 2.885(10) 139.6 17_654
O2W H2WA O4 0.85 1.86 2.662(10) 155.8 17_654
O2W H2WB O7 0.85 1.84 2.671(10) 163.8 16_744
O3W H3W O7W 0.85 2.15 2.94(3) 155.9 .
O4W H4WA O5W 0.85 1.98 2.808(16) 164.2 .
O4W H4WB O4 0.85 2.26 2.925(13) 135.4 2_645
O5W H5WA O5 0.85 2.11 2.917(12) 158.4 .
O5W H5WB O5W 0.85 1.97 2.781(15) 159.3 12_545
O6W H6WA O6 0.85 1.89 2.739(19) 177.2 .
O6W H6WB O7W 0.85 2.10 2.88(2) 151.4 5_535
O7W H7WA O3 0.85 2.12 2.97(2) 177.6 .
O7W H7WB O6W 0.85 2.18 2.92(3) 146.0 13_644

loop_
_geom_torsion_atom_site_label_1
_geom_torsion_atom_site_label_2
_geom_torsion_atom_site_label_3
_geom_torsion_atom_site_label_4
_geom_torsion
_geom_torsion_site_symmetry_1
_geom_torsion_site_symmetry_4
O8 Tb1 O1 C7 18.8(14) . .
O2W Tb1 O1 C7 -2(2) . .
O6 Tb1 O1 C7 167.7(15) 9_754 .
O1W Tb1 O1 C7 97.0(15) . .
O3 Tb1 O1 C7 -111.4(15) 2_645 .
O4 Tb1 O1 C7 -59.2(15) 2_645 .
O5 Tb1 O1 C7 177.2(13) 9_754 .
C8 Tb1 O1 C7 -85.3(15) 2_645 .
C9 Tb1 O1 C7 171.5(14) 9_754 .
O2 Tb2 O2 C7 -6.4(19) 2_645 .
O2 Tb2 O2 C7 125.3(13) 3_765 .
O4W Tb2 O2 C7 -116.1(16) 2_645 .
O4W Tb2 O2 C7 -158.9(17) 3_765 .
O4W Tb2 O2 C7 -84.7(17) . .
O3W Tb2 O2 C7 59.4(16) . .
O1 Tb1 O8 C10 -19.5(15) . .
O2W Tb1 O8 C10 152.1(16) . .
O6 Tb1 O8 C10 -70.5(16) 9_754 .
O1W Tb1 O8 C10 -122.0(16) . .
O3 Tb1 O8 C10 67.3(16) 2_645 .
O4 Tb1 O8 C10 73.8(16) 2_645 .
O5 Tb1 O8 C10 -166.8(14) 9_754 .
C8 Tb1 O8 C10 72.4(16) 2_645 .
C9 Tb1 O8 C10 -112.6(15) 9_754 .
C7 C1 C2 C8 58.1(10) . .
C6 C1 C2 C8 -173.6(8) . .
C7 C1 C2 C3 -73.8(10) . .
C6 C1 C2 C3 54.6(11) . .
C8 C2 C3 C4 174.4(8) . .
C1 C2 C3 C4 -57.1(11) . .
C2 C3 C4 C9 -171.5(8) . .
C2 C3 C4 C5 58.6(10) . .
C9 C4 C5 C6 172.7(8) . .
C3 C4 C5 C6 -55.6(10) . .
C9 C4 C5 C10 -59.0(10) . .
C3 C4 C5 C10 72.7(9) . .
C10 C5 C6 C1 -75.7(11) . .
C4 C5 C6 C1 53.0(11) . .
C7 C1 C6 C5 73.4(11) . .
C2 C1 C6 C5 -54.0(11) . .
Tb1 O1 C7 O2 91.4(16) . .
Tb1 O1 C7 C1 -92.6(15) . .
Tb2 O2 C7 O1 -3(2) . .
Tb2 O2 C7 C1 -179.2(12) . .
C2 C1 C7 O1 178.1(9) . .
C6 C1 C7 O1 51.2(12) . .
C2 C1 C7 O2 -5.7(13) . .
C6 C1 C7 O2 -132.6(10) . .
Tb1 O3 C8 O4 -5.7(11) 3_765 .
Tb1 O3 C8 C2 168.9(8) 3_765 .
Tb1 O4 C8 O3 5.4(10) 3_765 .
Tb1 O4 C8 C2 -169.1(8) 3_765 .
C3 C2 C8 O3 176.5(9) . .
C1 C2 C8 O3 48.0(12) . .
C3 C2 C8 O4 -9.0(14) . .
C1 C2 C8 O4 -137.5(10) . .
C3 C2 C8 Tb1 -116(3) . 3_765
C1 C2 C8 Tb1 116(4) . 3_765
Tb1 O5 C9 O6 1.4(8) 5_535 .
Tb1 O5 C9 C4 178.2(7) 5_535 .
Tb1 O6 C9 O5 -1.5(9) 5_535 .
Tb1 O6 C9 C4 -178.4(7) 5_535 .
C3 C4 C9 O5 2.9(12) . .
C5 C4 C9 O5 133.4(9) . .
C3 C4 C9 O6 179.8(8) . .
C5 C4 C9 O6 -49.8(11) . .
C3 C4 C9 Tb1 165(7) . 5_535
C5 C4 C9 Tb1 -65(7) . 5_535
Tb1 O8 C10 O7 -103.3(15) . .
Tb1 O8 C10 C5 80.7(17) . .
C6 C5 C10 O7 152.3(9) . .
C4 C5 C10 O7 26.6(12) . .
C6 C5 C10 O8 -31.6(12) . .
C4 C5 C10 O8 -157.2(8) . .
